data_2241043
loop_
_publ_author_name
'Rusanova, Julia A.'
'Semenaka, Valentina V.'
'Dyakonenko, Viktoriya V.'
'Shishkin, Oleg V.'

_publ_section_title
;
 Crystal structure of
 aqua-1\k<i>O</i>-{\m-2-[(2-hydroxyethyl)methylamino]ethanolato-2:1\k^4^<i>O</i>^1^,<i>N</i>,<i>O</i>^2^:<i>O</i>^1^}[\m-2,2'-(methylimino)diethanolato-1:2\k^4^<i>O</i>,<i>N</i>,<i>O</i>':<i>O</i>]dithiocyanato-1\k<i>N</i>,2\k<i>N</i>-chromium(III)copper(II)
;
_journal_coeditor_code LH5774
_journal_issue 9
_journal_name_full 'Acta Crystallographica Section E'
_journal_page_first 1077
_journal_page_last 1080
_journal_paper_doi 10.1107/S2056989015015601
_journal_volume 71
_journal_year 2015
_chemical_formula_iupac '[Cr Cu  (C5 H11 N O2) (C5 H12 N O2) (N C S)2 (H2 O)]'
_chemical_formula_moiety 'C12 H25 Cr Cu N4 O5 S2'
_chemical_formula_sum 'C12 H25 Cr Cu N4 O5 S2'
_chemical_formula_weight 485.02
_chemical_name_systematic
Aqua-1\k<i>O</i>-{\m-2-[(2-hydroxyethyl)methylamino]ethanolato-2:1\k^4^<i>O</i>^1^,<i>N</i>,<i>O</i>^2^:<i>O</i>^1^}[\m-2,2'-(methylimino)diethanolato-1:2\k^4^<i>O</i>,<i>N</i>,<i>O</i>':<i>O</i>]dithiocyanato-1\k<i>N</i>,2\k<i>N</i>-chromium(III)copper(II)
_space_group_crystal_system monoclinic
_space_group_IT_number 14
_space_group_name_Hall '-P 2ybc'
_space_group_name_H-M_alt 'P 1 21/c 1'
_symmetry_space_group_name_Hall '-P 2ybc'
_symmetry_space_group_name_H-M 'P 1 21/c 1'
_atom_sites_solution_hydrogens mixed
_audit_creation_method SHELXL-2014/7
_cell_angle_alpha 90
_cell_angle_beta 105.571(3)
_cell_angle_gamma 90
_cell_formula_units_Z 4
_cell_length_a 10.570(3)
_cell_length_b 14.543(4)
_cell_length_c 13.940(3)
_cell_measurement_reflns_used 6922
_cell_measurement_temperature 294(2)
_cell_measurement_theta_max 32.9
_cell_measurement_theta_min 3.2
_cell_volume 2064.2(9)
_computing_cell_refinement
;
CrysAlis RED (Agilent, 2011)
;
_computing_data_collection
;
CrysAlis CCD (Agilent, 2011)
;
_computing_data_reduction
;
CrysAlis CCD (Agilent, 2011)
;
_computing_molecular_graphics
;
Olex2 (Dolomanov <i>et al.</i>,  2009)
;
_computing_publication_material
;
publCIF (Westrip, 2010)
;
_computing_structure_refinement
;
SHELXL2014/7 (Sheldrick, 2015b)
;
_computing_structure_solution
;
<i>SHELXT</i> (Sheldrick, 2015a)
;
_diffrn_ambient_temperature 294(2)
_diffrn_measured_fraction_theta_full 0.985
_diffrn_measured_fraction_theta_max 0.985
_diffrn_measurement_device_type 'Agilent Xcalibur, Sapphire3'
_diffrn_measurement_method '\w scans'
_diffrn_radiation_type MoK\a
_diffrn_radiation_wavelength 0.71073
_diffrn_reflns_av_R_equivalents 0.0381
_diffrn_reflns_limit_h_max 12
_diffrn_reflns_limit_h_min -12
_diffrn_reflns_limit_k_max 17
_diffrn_reflns_limit_k_min -17
_diffrn_reflns_limit_l_max 16
_diffrn_reflns_limit_l_min -6
_diffrn_reflns_number 3596
_diffrn_reflns_theta_full 25.041
_diffrn_reflns_theta_max 25.041
_diffrn_reflns_theta_min 3.342
_exptl_absorpt_coefficient_mu 1.786
_exptl_absorpt_correction_T_max 1.00000
_exptl_absorpt_correction_T_min 0.82903
_exptl_absorpt_correction_type multi-scan
_exptl_absorpt_process_details
;
(CrysAlis RED; Agilent, 2011)
;
_exptl_crystal_colour blue
_exptl_crystal_density_diffrn 1.561
_exptl_crystal_description block
_exptl_crystal_F_000 1000
_exptl_crystal_size_max 0.500
_exptl_crystal_size_mid 0.300
_exptl_crystal_size_min 0.200
_refine_diff_density_max 0.548
_refine_diff_density_min -0.847
_refine_ls_extinction_method none
_refine_ls_goodness_of_fit_ref 1.056
_refine_ls_hydrogen_treatment constr
_refine_ls_matrix_type full
_refine_ls_number_parameters 257
_refine_ls_number_reflns 3596
_refine_ls_number_restraints 10
_refine_ls_restrained_S_all 1.056
_refine_ls_R_factor_all 0.0645
_refine_ls_R_factor_gt 0.0566
_refine_ls_shift/su_max 0.009
_refine_ls_shift/su_mean 0.002
_refine_ls_structure_factor_coef Fsqd
_refine_ls_weighting_details 'w=1/[\s^2^(Fo^2^)+(0.0602P)^2^+5.4768P] where P=(Fo^2^+2Fc^2^)/3'
_refine_ls_weighting_scheme calc
_refine_ls_wR_factor_gt 0.1455
_refine_ls_wR_factor_ref 0.1501
_reflns_number_gt 3173
_reflns_number_total 3596
_reflns_threshold_expression 'I > 2\s(I)'
_cod_data_source_file lh5774sup1.cf
_cod_data_source_block I
_cod_database_code 2241043
_shelx_space_group_comment
;
The symmetry employed for this shelxl refinement is uniquely defined
by the following loop, which should always be used as a source of
symmetry information in preference to the above space-group names.
They are only intended as comments.
;
_shelx_estimated_absorpt_t_min 0.469
_shelx_estimated_absorpt_t_max 0.716

loop_
_space_group_symop_operation_xyz
'x, y, z'
'-x, y+1/2, -z+1/2'
'-x, -y, -z'
'x, -y-1/2, z-1/2'

loop_
_atom_site_type_symbol
_atom_site_label
_atom_site_fract_x
_atom_site_fract_y
_atom_site_fract_z
_atom_site_U_iso_or_equiv
_atom_site_adp_type
_atom_site_calc_flag
_atom_site_occupancy
_atom_site_disorder_assembly
_atom_site_disorder_group
Cu Cu1 0.16459(6) 0.02434(4) 0.21704(5) 0.0350(2) Uani d 1 . .
Cr Cr1 0.20912(8) 0.12817(5) 0.04319(6) 0.0337(2) Uani d 1 . .
S S1 -0.2054(2) 0.05346(15) 0.3310(2) 0.0948(8) Uani d 1 . .
S S2 0.5965(2) 0.21482(17) -0.04740(19) 0.0889(8) Uani d 1 . .
N N1 0.0246(5) 0.0129(4) 0.2820(4) 0.0490(12) Uani d 1 . .
N N2 0.3744(5) 0.1577(4) 0.0039(4) 0.0525(13) Uani d 1 . .
N N3 0.3150(5) -0.0412(3) 0.3195(3) 0.0429(11) Uani d 1 . .
N N4 0.1924(5) 0.2607(3) 0.1015(3) 0.0421(11) Uani d 1 . .
O O1 0.0620(3) 0.0968(2) 0.1007(3) 0.0334(8) Uani d 1 . .
O O2 0.0997(4) 0.1807(2) -0.0761(3) 0.0450(9) Uani d 1 . .
O O3 0.3039(3) 0.0790(3) 0.1737(3) 0.0437(9) Uani d 1 . .
O O4 0.1365(4) -0.1172(2) 0.1477(3) 0.0428(9) Uani d 1 . .
H H4 0.0773 -0.1495 0.1068 0.051 Uiso d 1 . .
O O5 0.1979(5) 0.0010(3) -0.0255(4) 0.0679(13) Uani d 1 . .
H H5A 0.2330 0.0023 -0.0727 0.102 Uiso d 1 . .
H H5B 0.1162 -0.0153 -0.0470 0.102 Uiso d 1 . .
C C1 -0.0721(6) 0.0276(4) 0.3021(5) 0.0473(14) Uani d 1 . .
C C2 0.4661(6) 0.1810(4) -0.0151(5) 0.0486(14) Uani d 1 . .
C C3 -0.0017(6) 0.1781(4) 0.1221(5) 0.0444(13) Uani d 1 . .
H H3A -0.0513 0.1643 0.1696 0.053 Uiso calc 1 . .
H H3B -0.0620 0.2012 0.0617 0.053 Uiso calc 1 . .
C C4 0.1026(6) 0.2502(4) 0.1650(5) 0.0506(15) Uani d 1 . .
H H4A 0.0606 0.3086 0.1701 0.061 Uiso calc 1 . .
H H4B 0.1520 0.2319 0.2314 0.061 Uiso calc 1 . .
C C5A 0.320(3) 0.307(3) 0.154(3) 0.057(9) Uani d 0.5 A 1
H H5AA 0.3630 0.3283 0.1053 0.085 Uiso calc 0.5 A 1
H H5AB 0.3759 0.2643 0.1979 0.085 Uiso calc 0.5 A 1
H H5AC 0.3024 0.3587 0.1914 0.085 Uiso calc 0.5 A 1
C C6A 0.1142(18) 0.3163(13) 0.0171(12) 0.049(5) Uani d 0.5 A 1
H H6AA 0.1444 0.3795 0.0237 0.059 Uiso calc 0.5 A 1
H H6AB 0.0223 0.3155 0.0167 0.059 Uiso calc 0.5 A 1
C C5B 0.318(4) 0.289(3) 0.171(3) 0.073(12) Uani d 0.5 A 2
H H5BA 0.3888 0.2752 0.1426 0.110 Uiso calc 0.5 A 2
H H5BB 0.3301 0.2572 0.2329 0.110 Uiso calc 0.5 A 2
H H5BC 0.3160 0.3544 0.1826 0.110 Uiso calc 0.5 A 2
C C6B 0.164(2) 0.3234(16) 0.0147(14) 0.079(9) Uani d 0.5 A 2
H H6BA 0.2454 0.3415 0.0006 0.095 Uiso calc 0.5 A 2
H H6BB 0.1211 0.3785 0.0298 0.095 Uiso calc 0.5 A 2
C C7A 0.1305(17) 0.2756(5) -0.0783(18) 0.049(5) Uani d 0.5 A 1
H H7AA 0.0718 0.3052 -0.1354 0.059 Uiso calc 0.5 A 1
H H7AB 0.2201 0.2835 -0.0823 0.059 Uiso calc 0.5 A 1
C C7B 0.076(2) 0.2768(5) -0.075(2) 0.069(7) Uani d 0.5 A 2
H H7BA -0.0149 0.2872 -0.0764 0.083 Uiso calc 0.5 A 2
H H7BB 0.0905 0.3041 -0.1351 0.083 Uiso calc 0.5 A 2
C C8 0.4311(5) 0.0428(5) 0.2170(5) 0.0512(16) Uani d 1 . .
H H8A 0.4976 0.0891 0.2184 0.061 Uiso calc 1 . .
H H8B 0.4477 -0.0096 0.1791 0.061 Uiso calc 1 . .
C C9 0.4334(6) 0.0140(5) 0.3215(5) 0.0563(17) Uani d 1 . .
H H9A 0.5116 -0.0221 0.3501 0.068 Uiso calc 1 . .
H H9B 0.4356 0.0681 0.3627 0.068 Uiso calc 1 . .
C C10 0.2951(8) -0.0468(5) 0.4206(4) 0.067(2) Uani d 1 . .
H H10A 0.2880 0.0142 0.4451 0.100 Uiso calc 1 . .
H H10B 0.3684 -0.0778 0.4643 0.100 Uiso calc 1 . .
H H10C 0.2159 -0.0803 0.4177 0.100 Uiso calc 1 . .
C C11 0.3280(5) -0.1354(4) 0.2823(4) 0.0468(14) Uani d 1 . .
H H11A 0.3705 -0.1746 0.3380 0.056 Uiso calc 1 . .
H H11B 0.3834 -0.1335 0.2370 0.056 Uiso calc 1 . .
C C12 0.1970(5) -0.1760(4) 0.2294(5) 0.0529(15) Uani d 1 . .
H H12A 0.2087 -0.2371 0.2053 0.063 Uiso calc 1 . .
H H12B 0.1419 -0.1807 0.2748 0.063 Uiso calc 1 . .

loop_
_atom_site_aniso_label
_atom_site_aniso_U_11
_atom_site_aniso_U_22
_atom_site_aniso_U_33
_atom_site_aniso_U_12
_atom_site_aniso_U_13
_atom_site_aniso_U_23
Cu1 0.0319(4) 0.0335(4) 0.0395(4) 0.0032(2) 0.0092(3) 0.0029(3)
Cr1 0.0290(4) 0.0312(4) 0.0411(5) -0.0031(3) 0.0101(4) 0.0001(3)
S1 0.0677(13) 0.0636(12) 0.177(3) 0.0141(10) 0.0743(16) 0.0278(14)
S2 0.0747(14) 0.1043(17) 0.1101(17) -0.0397(12) 0.0634(13) -0.0378(14)
N1 0.049(3) 0.056(3) 0.049(3) 0.006(2) 0.024(2) 0.009(2)
N2 0.041(3) 0.052(3) 0.071(3) -0.007(2) 0.026(3) 0.001(3)
N3 0.044(3) 0.045(3) 0.035(2) 0.009(2) 0.001(2) 0.003(2)
N4 0.044(3) 0.034(2) 0.047(3) -0.009(2) 0.010(2) -0.002(2)
O1 0.0272(18) 0.0287(17) 0.0445(19) 0.0019(14) 0.0100(15) 0.0030(15)
O2 0.049(2) 0.040(2) 0.043(2) -0.0046(18) 0.0085(18) 0.0030(16)
O3 0.0278(19) 0.049(2) 0.052(2) -0.0018(16) 0.0070(17) 0.0112(18)
O4 0.042(2) 0.0336(19) 0.048(2) -0.0010(16) 0.0045(17) 0.0009(16)
O5 0.066(3) 0.062(3) 0.079(3) -0.009(2) 0.025(3) -0.015(3)
C1 0.049(4) 0.034(3) 0.061(4) -0.001(3) 0.019(3) 0.005(3)
C2 0.049(4) 0.046(3) 0.058(4) -0.003(3) 0.026(3) -0.013(3)
C3 0.039(3) 0.032(3) 0.066(4) 0.006(2) 0.021(3) 0.002(3)
C4 0.057(4) 0.035(3) 0.067(4) -0.005(3) 0.029(3) -0.009(3)
C5A 0.043(12) 0.041(13) 0.076(13) -0.023(8) -0.002(11) 0.000(9)
C6A 0.079(12) 0.015(7) 0.053(9) -0.008(8) 0.020(8) 0.011(6)
C5B 0.076(17) 0.049(18) 0.11(2) -0.035(13) 0.053(17) -0.049(19)
C6B 0.13(2) 0.039(11) 0.079(14) -0.018(13) 0.041(14) 0.014(9)
C7A 0.035(9) 0.046(9) 0.055(9) -0.007(5) -0.011(9) 0.015(6)
C7B 0.077(17) 0.043(9) 0.064(11) -0.008(7) -0.022(14) 0.019(8)
C8 0.020(3) 0.060(4) 0.067(4) -0.005(2) 0.000(3) 0.012(3)
C9 0.040(3) 0.057(4) 0.058(4) 0.006(3) -0.009(3) 0.001(3)
C10 0.079(5) 0.079(5) 0.036(3) 0.026(4) 0.004(3) 0.006(3)
C11 0.046(3) 0.042(3) 0.053(3) 0.008(3) 0.013(3) 0.003(3)
C12 0.057(4) 0.033(3) 0.067(4) 0.000(3) 0.014(3) 0.007(3)

loop_
_atom_type_symbol
_atom_type_description
_atom_type_scat_dispersion_real
_atom_type_scat_dispersion_imag
_atom_type_scat_source
C C 0.0033 0.0016 'International Tables Vol C Tables 4.2.6.8 and 6.1.1.4'
H H 0.0000 0.0000 'International Tables Vol C Tables 4.2.6.8 and 6.1.1.4'
Cr Cr 0.3209 0.6236 'International Tables Vol C Tables 4.2.6.8 and 6.1.1.4'
Cu Cu 0.3201 1.2651 'International Tables Vol C Tables 4.2.6.8 and 6.1.1.4'
N N 0.0061 0.0033 'International Tables Vol C Tables 4.2.6.8 and 6.1.1.4'
O O 0.0106 0.0060 'International Tables Vol C Tables 4.2.6.8 and 6.1.1.4'
S S 0.1246 0.1234 'International Tables Vol C Tables 4.2.6.8 and 6.1.1.4'

loop_
_geom_angle_atom_site_label_1
_geom_angle_atom_site_label_2
_geom_angle_atom_site_label_3
_geom_angle
O3 Cu1 N1 159.1(2)
O3 Cu1 O1 79.60(14)
N1 Cu1 O1 96.24(18)
O3 Cu1 N3 83.98(18)
N1 Cu1 N3 100.4(2)
O1 Cu1 N3 163.20(17)
O3 Cu1 O4 105.57(16)
N1 Cu1 O4 95.29(19)
O1 Cu1 O4 98.81(14)
N3 Cu1 O4 82.15(16)
O3 Cu1 Cr1 39.87(11)
N1 Cu1 Cr1 136.55(15)
O1 Cu1 Cr1 40.97(10)
N3 Cu1 Cr1 122.24(14)
O4 Cu1 Cr1 98.30(10)
O2 Cr1 O3 172.67(17)
O2 Cr1 O1 94.96(16)
O3 Cr1 O1 78.60(15)
O2 Cr1 N2 92.6(2)
O3 Cr1 N2 93.75(19)
O1 Cr1 N2 172.14(19)
O2 Cr1 O5 90.49(18)
O3 Cr1 O5 93.16(19)
O1 Cr1 O5 91.57(17)
N2 Cr1 O5 90.6(2)
O2 Cr1 N4 82.93(16)
O3 Cr1 N4 92.86(17)
O1 Cr1 N4 84.21(16)
N2 Cr1 N4 94.5(2)
O5 Cr1 N4 171.83(19)
O2 Cr1 Cu1 135.64(13)
O3 Cr1 Cu1 38.60(11)
O1 Cr1 Cu1 41.21(10)
N2 Cr1 Cu1 131.57(16)
O5 Cr1 Cu1 85.52(15)
N4 Cr1 Cu1 95.78(12)
C1 N1 Cu1 159.7(5)
C2 N2 Cr1 174.5(5)
C10 N3 C9 110.3(5)
C10 N3 C11 109.4(5)
C9 N3 C11 110.5(5)
C10 N3 Cu1 113.8(4)
C9 N3 Cu1 104.6(3)
C11 N3 Cu1 108.1(3)
C4 N4 C6B 122.3(13)
C4 N4 C6A 102.8(9)
C4 N4 C5B 104.2(17)
C6B N4 C5B 108(2)
C4 N4 C5A 113.2(18)
C6A N4 C5A 112.0(18)
C4 N4 Cr1 105.7(3)
C6B N4 Cr1 105.4(13)
C6A N4 Cr1 106.1(9)
C5B N4 Cr1 110.9(15)
C5A N4 Cr1 115.9(16)
C3 O1 Cr1 110.9(3)
C3 O1 Cu1 116.8(3)
Cr1 O1 Cu1 97.82(14)
C7A O2 Cr1 108.6(9)
C7B O2 Cr1 117.0(10)
C8 O3 Cu1 115.7(3)
C8 O3 Cr1 136.0(4)
Cu1 O3 Cr1 101.53(16)
C12 O4 Cu1 103.0(3)
C12 O4 H4 106.9
Cu1 O4 H4 140.0
Cr1 O5 H5A 111.1
Cr1 O5 H5B 109.4
H5A O5 H5B 110.2
N1 C1 S1 177.1(6)
N2 C2 S2 177.8(6)
O1 C3 C4 108.6(4)
O1 C3 H3A 110.0
C4 C3 H3A 110.0
O1 C3 H3B 110.0
C4 C3 H3B 110.0
H3A C3 H3B 108.3
N4 C4 C3 110.6(5)
N4 C4 H4A 109.5
C3 C4 H4A 109.5
N4 C4 H4B 109.5
C3 C4 H4B 109.5
H4A C4 H4B 108.1
N4 C5A H5AA 109.5
N4 C5A H5AB 109.5
H5AA C5A H5AB 109.5
N4 C5A H5AC 109.5
H5AA C5A H5AC 109.5
H5AB C5A H5AC 109.5
N4 C6A C7A 108.3(16)
N4 C6A H6AA 110.0
C7A C6A H6AA 110.0
N4 C6A H6AB 110.0
C7A C6A H6AB 110.0
H6AA C6A H6AB 108.4
N4 C5B H5BA 109.5
N4 C5B H5BB 109.5
H5BA C5B H5BB 109.5
N4 C5B H5BC 109.5
H5BA C5B H5BC 109.5
H5BB C5B H5BC 109.5
N4 C6B C7B 110.4(18)
N4 C6B H6BA 109.6
C7B C6B H6BA 109.6
N4 C6B H6BB 109.6
C7B C6B H6BB 109.6
H6BA C6B H6BB 108.1
O2 C7A C6A 106.3(16)
O2 C7A H7AA 110.5
C6A C7A H7AA 110.5
O2 C7A H7AB 110.5
C6A C7A H7AB 110.5
H7AA C7A H7AB 108.7
O2 C7B C6B 112.2(19)
O2 C7B H7BA 109.2
C6B C7B H7BA 109.2
O2 C7B H7BB 109.2
C6B C7B H7BB 109.2
H7BA C7B H7BB 107.9
O3 C8 C9 106.3(5)
O3 C8 H8A 110.5
C9 C8 H8A 110.5
O3 C8 H8B 110.5
C9 C8 H8B 110.5
H8A C8 H8B 108.7
N3 C9 C8 109.8(5)
N3 C9 H9A 109.7
C8 C9 H9A 109.7
N3 C9 H9B 109.7
C8 C9 H9B 109.7
H9A C9 H9B 108.2
N3 C10 H10A 109.5
N3 C10 H10B 109.5
H10A C10 H10B 109.5
N3 C10 H10C 109.5
H10A C10 H10C 109.5
H10B C10 H10C 109.5
N3 C11 C12 111.9(5)
N3 C11 H11A 109.2
C12 C11 H11A 109.2
N3 C11 H11B 109.2
C12 C11 H11B 109.2
H11A C11 H11B 107.9
O4 C12 C11 108.2(4)
O4 C12 H12A 110.1
C11 C12 H12A 110.1
O4 C12 H12B 110.1
C11 C12 H12B 110.1
H12A C12 H12B 108.4

loop_
_geom_bond_atom_site_label_1
_geom_bond_atom_site_label_2
_geom_bond_distance
Cu1 O3 1.909(4)
Cu1 N1 1.938(5)
Cu1 O1 1.994(3)
Cu1 N3 2.064(4)
Cu1 O4 2.259(4)
Cu1 Cr1 2.9979(11)
Cr1 O2 1.912(4)
Cr1 O3 1.961(4)
Cr1 O1 1.984(3)
Cr1 N2 2.012(5)
Cr1 O5 2.071(5)
Cr1 N4 2.118(5)
S1 C1 1.610(7)
S2 C2 1.636(6)
N1 C1 1.150(8)
N2 C2 1.124(8)
N3 C10 1.481(8)
N3 C9 1.481(8)
N3 C11 1.484(7)
N4 C4 1.469(8)
N4 C6B 1.481(5)
N4 C6A 1.483(5)
N4 C5B 1.48(4)
N4 C5A 1.51(4)
O1 C3 1.431(6)
O2 C7A 1.420(5)
O2 C7B 1.420(5)
O3 C8 1.419(6)
O4 C12 1.430(6)
O4 H4 0.8635
O5 H5A 0.8379
O5 H5B 0.8680
C3 C4 1.522(8)
C3 H3A 0.9700
C3 H3B 0.9700
C4 H4A 0.9700
C4 H4B 0.9700
C5A H5AA 0.9600
C5A H5AB 0.9600
C5A H5AC 0.9600
C6A C7A 1.507(5)
C6A H6AA 0.9700
C6A H6AB 0.9700
C5B H5BA 0.9600
C5B H5BB 0.9600
C5B H5BC 0.9600
C6B C7B 1.507(5)
C6B H6BA 0.9700
C6B H6BB 0.9700
C7A H7AA 0.9700
C7A H7AB 0.9700
C7B H7BA 0.9700
C7B H7BB 0.9700
C8 C9 1.510(9)
C8 H8A 0.9700
C8 H8B 0.9700
C9 H9A 0.9700
C9 H9B 0.9700
C10 H10A 0.9600
C10 H10B 0.9600
C10 H10C 0.9600
C11 C12 1.504(4)
C11 H11A 0.9700
C11 H11B 0.9700
C12 H12A 0.9700
C12 H12B 0.9700

loop_
_geom_hbond_atom_site_label_D
_geom_hbond_atom_site_label_H
_geom_hbond_atom_site_label_A
_geom_hbond_site_symmetry_A
_geom_hbond_distance_DH
_geom_hbond_distance_HA
_geom_hbond_distance_DA
_geom_hbond_angle_DHA
O4 H4 O2 3 0.86 1.86 2.595(7) 142.3
O5 H5B O1 3 0.86 2.18 3.014(7) 161.9

loop_
_geom_torsion_atom_site_label_1
_geom_torsion_atom_site_label_2
_geom_torsion_atom_site_label_3
_geom_torsion_atom_site_label_4
_geom_torsion
Cr1 O1 C3 C4 -40.1(5)
Cu1 O1 C3 C4 70.8(5)
C6B N4 C4 C3 86.1(13)
C6A N4 C4 C3 76.9(10)
C5B N4 C4 C3 -151.0(17)
C5A N4 C4 C3 -162.0(17)
Cr1 N4 C4 C3 -34.1(5)
O1 C3 C4 N4 50.2(6)
C4 N4 C6A C7A -136.0(11)
C5A N4 C6A C7A 102(2)
Cr1 N4 C6A C7A -25.3(14)
C4 N4 C6B C7B -84(2)
C5B N4 C6B C7B 155(2)
Cr1 N4 C6B C7B 36(2)
Cr1 O2 C7A C6A -55.6(12)
N4 C6A C7A O2 52.7(17)
Cr1 O2 C7B C6B 11(2)
N4 C6B C7B O2 -33(3)
Cu1 O3 C8 C9 -32.5(6)
Cr1 O3 C8 C9 -177.5(4)
C10 N3 C9 C8 -163.4(5)
C11 N3 C9 C8 75.5(6)
Cu1 N3 C9 C8 -40.6(6)
O3 C8 C9 N3 48.3(7)
C10 N3 C11 C12 88.3(6)
C9 N3 C11 C12 -150.1(5)
Cu1 N3 C11 C12 -36.2(6)
Cu1 O4 C12 C11 -46.7(5)
N3 C11 C12 O4 59.0(7)

_cod_database_fobs_code 2241043
